data_7709615
loop_
_publ_author_name
'Roesky, Herbert W.'
'Kumar, Arun'
'Banerjee, Samya'
'Sharma, Nishant'
'Nazish, Mohd'
'Graw, Nico'
'Herbst-Irmer, Regine'
'Lourderaj, Upakarasamy'
'Stalke, Dietmar'

_publ_section_title
;
 Synthesis and computational aspects of Al(II)-Al(II) and Ga(II)-Ga(II)
 dihalides based on an amidinate scaffold
;
_journal_name_full 'Dalton Transactions'
_journal_paper_doi 10.1039/D2DT00317A
_journal_year 2022
_chemical_formula_moiety 'C30 H46 Cl2 Ga2 N4'
_chemical_formula_sum 'C30 H46 Cl2 Ga2 N4'
_chemical_formula_weight 673.05
_space_group_crystal_system monoclinic
_space_group_IT_number 15
_space_group_name_Hall '-C 2yc'
_space_group_name_H-M_alt 'C 1 2/c 1'
_atom_sites_solution_hydrogens geom
_audit_creation_method SHELXL-2018/3
_audit_update_record
;
2022-01-25 deposited with the CCDC.	2022-02-28 downloaded from the CCDC.
;
_cell_angle_alpha 90
_cell_angle_beta 114.36(2)
_cell_angle_gamma 90
_cell_formula_units_Z 4
_cell_length_a 23.069(3)
_cell_length_b 8.896(2)
_cell_length_c 17.634(2)
_cell_measurement_reflns_used 2979
_cell_measurement_temperature 100(2)
_cell_measurement_theta_max 24.274
_cell_measurement_theta_min 2.4765
_cell_volume 3296.7(11)
_computing_cell_refinement 'SAINT V8.38A'
_computing_data_collection 'APEX2 v2012.2'
_computing_data_reduction 'SAINT V8.38A'
_computing_molecular_graphics 'XP Version 5.1'
_computing_publication_material 'XP Version 5.1'
_computing_structure_refinement 'SHELXL-2018/3 (Sheldrick, 2018)'
_computing_structure_solution 'SHELXT(G.M.Sheldrick,Acta Cryst.(2015)A71,3-8)'
_diffrn_ambient_temperature 100(2)
_diffrn_measured_fraction_theta_full 1.000
_diffrn_measured_fraction_theta_max 0.996
_diffrn_measurement_device_type 'Bruker Smart APEX II Quazar'
_diffrn_measurement_method 'omega scans'
_diffrn_radiation_type MoK\a
_diffrn_radiation_wavelength 0.71073
_diffrn_reflns_av_R_equivalents 0.0776
_diffrn_reflns_av_unetI/netI 0.0187
_diffrn_reflns_Laue_measured_fraction_full 1.000
_diffrn_reflns_Laue_measured_fraction_max 0.996
_diffrn_reflns_limit_h_max 28
_diffrn_reflns_limit_h_min -28
_diffrn_reflns_limit_k_max 11
_diffrn_reflns_limit_k_min -11
_diffrn_reflns_limit_l_max 22
_diffrn_reflns_limit_l_min -22
_diffrn_reflns_number 146235
_diffrn_reflns_point_group_measured_fraction_full 1.000
_diffrn_reflns_point_group_measured_fraction_max 0.996
_diffrn_reflns_theta_full 25.242
_diffrn_reflns_theta_max 26.475
_diffrn_reflns_theta_min 1.938
_diffrn_source 'INCOATEC Microsource'
_exptl_absorpt_coefficient_mu 1.821
_exptl_absorpt_correction_T_max 0.745372
_exptl_absorpt_correction_T_min 0.521630
_exptl_absorpt_correction_type multi-scan
_exptl_absorpt_process_details TWINABS
_exptl_crystal_colour colourless
_exptl_crystal_density_diffrn 1.356
_exptl_crystal_description block
_exptl_crystal_F_000 1400
_exptl_crystal_size_max 0.376
_exptl_crystal_size_mid 0.171
_exptl_crystal_size_min 0.163
_refine_diff_density_max 0.505
_refine_diff_density_min -0.350
_refine_diff_density_rms 0.074
_refine_ls_extinction_method none
_refine_ls_goodness_of_fit_ref 1.114
_refine_ls_hydrogen_treatment constr
_refine_ls_matrix_type full
_refine_ls_number_parameters 178
_refine_ls_number_reflns 3406
_refine_ls_number_restraints 0
_refine_ls_restrained_S_all 1.114
_refine_ls_R_factor_all 0.0409
_refine_ls_R_factor_gt 0.0337
_refine_ls_shift/su_max 0.002
_refine_ls_shift/su_mean 0.000
_refine_ls_structure_factor_coef Fsqd
_refine_ls_weighting_details 'w=1/[\s^2^(Fo^2^)+(0.0338P)^2^+7.9639P] where P=(Fo^2^+2Fc^2^)/3'
_refine_ls_weighting_scheme calc
_refine_ls_wR_factor_gt 0.0768
_refine_ls_wR_factor_ref 0.0797
_reflns_Friedel_coverage 0.000
_reflns_number_gt 3093
_reflns_number_total 3406
_reflns_threshold_expression 'I > 2\s(I)'
_cod_data_source_file d2dt00317a2.cif
_cod_data_source_block twin4
_cod_original_cell_volume 3296.7(10)
_cod_original_sg_symbol_H-M 'C 2/c'
_cod_database_code 7709615
_shelx_shelxl_version_number 2018/3
_shelx_space_group_comment
;
The symmetry employed for this shelxl refinement is uniquely defined
by the following loop, which should always be used as a source of
symmetry information in preference to the above space-group names.
They are only intended as comments.
;
_shelx_estimated_absorpt_t_min 0.548
_shelx_estimated_absorpt_t_max 0.756

loop_
_space_group_symop_operation_xyz
'x, y, z'
'-x, y, -z+1/2'
'x+1/2, y+1/2, z'
'-x+1/2, y+1/2, -z+1/2'
'-x, -y, -z'
'x, -y, z-1/2'
'-x+1/2, -y+1/2, -z'
'x+1/2, -y+1/2, z-1/2'

loop_
_atom_site_label
_atom_site_type_symbol
_atom_site_fract_x
_atom_site_fract_y
_atom_site_fract_z
_atom_site_U_iso_or_equiv
_atom_site_adp_type
_atom_site_occupancy
_atom_site_site_symmetry_order
_atom_site_calc_flag
_atom_site_refinement_flags_posn
_atom_site_refinement_flags_adp
_atom_site_refinement_flags_occupancy
_atom_site_disorder_assembly
_atom_site_disorder_group
Ga1 Ga 0.44306(2) 0.74260(3) 0.22604(2) 0.01747(9) Uani 1 1 d . . . . .
Cl1 Cl 0.38987(3) 0.88502(7) 0.11632(4) 0.02462(14) Uani 1 1 d . . . . .
N1 N 0.40031(9) 0.7363(2) 0.30303(12) 0.0167(4) Uani 1 1 d . . . . .
N2 N 0.39555(9) 0.5534(2) 0.21729(12) 0.0187(4) Uani 1 1 d . . . . .
C1 C 0.37938(10) 0.5961(3) 0.27826(14) 0.0171(5) Uani 1 1 d . . . . .
C2 C 0.34290(11) 0.5037(3) 0.31429(14) 0.0183(5) Uani 1 1 d . . . . .
C3 C 0.37391(12) 0.3964(3) 0.37529(15) 0.0223(5) Uani 1 1 d . . . . .
H3 H 0.418181 0.379178 0.392615 0.027 Uiso 1 1 calc R U . . .
C4 C 0.34015(13) 0.3150(3) 0.41066(16) 0.0265(6) Uani 1 1 d . . . . .
H4 H 0.361285 0.242028 0.452310 0.032 Uiso 1 1 calc R U . . .
C5 C 0.27570(13) 0.3399(3) 0.38528(16) 0.0274(6) Uani 1 1 d . . . . .
H5 H 0.252652 0.284320 0.409740 0.033 Uiso 1 1 calc R U . . .
C6 C 0.24457(12) 0.4457(3) 0.32433(16) 0.0257(5) Uani 1 1 d . . . . .
H6 H 0.200234 0.462001 0.306900 0.031 Uiso 1 1 calc R U . . .
C7 C 0.27806(11) 0.5277(3) 0.28872(15) 0.0206(5) Uani 1 1 d . . . . .
H7 H 0.256698 0.600254 0.246928 0.025 Uiso 1 1 calc R U . . .
C8 C 0.41264(11) 0.8108(3) 0.38346(14) 0.0187(5) Uani 1 1 d . . . . .
C9 C 0.46829(12) 0.7330(3) 0.45325(15) 0.0231(5) Uani 1 1 d . . . . .
H9A H 0.478134 0.786194 0.505811 0.035 Uiso 1 1 calc R U . . .
H9B H 0.505658 0.734375 0.440185 0.035 Uiso 1 1 calc R U . . .
H9C H 0.456741 0.628772 0.458503 0.035 Uiso 1 1 calc R U . . .
C10 C 0.35411(12) 0.8158(3) 0.40352(16) 0.0246(5) Uani 1 1 d . . . . .
H10A H 0.362581 0.882383 0.451210 0.037 Uiso 1 1 calc R U . . .
H10B H 0.344734 0.714395 0.417051 0.037 Uiso 1 1 calc R U . . .
H10C H 0.317552 0.853933 0.355147 0.037 Uiso 1 1 calc R U . . .
C11 C 0.43158(13) 0.9717(3) 0.37362(16) 0.0257(5) Uani 1 1 d . . . . .
H11A H 0.441225 1.027353 0.425391 0.039 Uiso 1 1 calc R U . . .
H11B H 0.396389 1.020909 0.327914 0.039 Uiso 1 1 calc R U . . .
H11C H 0.469268 0.970112 0.361243 0.039 Uiso 1 1 calc R U . . .
C12 C 0.37328(13) 0.4267(3) 0.15835(16) 0.0247(5) Uani 1 1 d . . . . .
C13 C 0.30583(14) 0.4583(4) 0.09349(18) 0.0374(7) Uani 1 1 d . . . . .
H13A H 0.276871 0.466621 0.121218 0.056 Uiso 1 1 calc R U . . .
H13B H 0.291921 0.375811 0.053078 0.056 Uiso 1 1 calc R U . . .
H13C H 0.305484 0.552631 0.064612 0.056 Uiso 1 1 calc R U . . .
C14 C 0.3762(2) 0.2763(3) 0.2006(2) 0.0451(8) Uani 1 1 d . . . . .
H14A H 0.343610 0.273212 0.222708 0.068 Uiso 1 1 calc R U . . .
H14B H 0.418348 0.263615 0.246322 0.068 Uiso 1 1 calc R U . . .
H14C H 0.368622 0.195067 0.160090 0.068 Uiso 1 1 calc R U . . .
C15 C 0.41882(14) 0.4226(3) 0.11537(18) 0.0327(6) Uani 1 1 d . . . . .
H15A H 0.462223 0.404236 0.156863 0.049 Uiso 1 1 calc R U . . .
H15B H 0.417279 0.519116 0.087795 0.049 Uiso 1 1 calc R U . . .
H15C H 0.406145 0.341846 0.073887 0.049 Uiso 1 1 calc R U . . .

loop_
_atom_site_aniso_label
_atom_site_aniso_U_11
_atom_site_aniso_U_22
_atom_site_aniso_U_33
_atom_site_aniso_U_23
_atom_site_aniso_U_13
_atom_site_aniso_U_12
Ga1 0.01891(15) 0.01548(14) 0.02072(15) -0.00055(10) 0.01088(11) -0.00051(10)
Cl1 0.0289(3) 0.0241(3) 0.0230(3) 0.0033(2) 0.0128(3) 0.0049(2)
N1 0.0193(10) 0.0156(9) 0.0172(9) -0.0015(8) 0.0095(8) -0.0003(8)
N2 0.0212(10) 0.0158(9) 0.0219(10) -0.0032(8) 0.0118(9) -0.0037(8)
C1 0.0159(11) 0.0167(11) 0.0173(11) 0.0013(9) 0.0054(9) 0.0020(9)
C2 0.0204(12) 0.0169(11) 0.0194(12) -0.0030(9) 0.0101(10) -0.0040(9)
C3 0.0239(13) 0.0205(12) 0.0227(12) 0.0008(10) 0.0097(10) 0.0008(10)
C4 0.0380(15) 0.0192(12) 0.0224(13) 0.0029(10) 0.0126(12) -0.0010(11)
C5 0.0387(16) 0.0247(13) 0.0266(13) -0.0043(11) 0.0214(12) -0.0117(11)
C6 0.0227(13) 0.0294(13) 0.0283(13) -0.0034(11) 0.0137(11) -0.0062(11)
C7 0.0203(12) 0.0216(12) 0.0187(12) -0.0006(10) 0.0068(10) -0.0014(10)
C8 0.0214(12) 0.0186(11) 0.0173(12) -0.0013(9) 0.0093(10) 0.0004(10)
C9 0.0215(12) 0.0243(13) 0.0217(12) -0.0010(10) 0.0070(10) -0.0009(10)
C10 0.0239(13) 0.0294(13) 0.0227(13) -0.0033(11) 0.0117(11) 0.0038(11)
C11 0.0347(15) 0.0175(12) 0.0255(13) -0.0059(10) 0.0129(12) -0.0029(10)
C12 0.0364(15) 0.0168(12) 0.0274(13) -0.0070(10) 0.0196(12) -0.0062(10)
C13 0.0347(16) 0.0461(18) 0.0331(15) -0.0148(14) 0.0158(13) -0.0105(14)
C14 0.088(3) 0.0172(14) 0.0438(18) -0.0066(12) 0.0406(19) -0.0089(14)
C15 0.0433(17) 0.0285(14) 0.0353(15) -0.0106(12) 0.0252(14) -0.0038(12)

loop_
_atom_type_symbol
_atom_type_description
_atom_type_scat_dispersion_real
_atom_type_scat_dispersion_imag
_atom_type_scat_source
C C 0.0033 0.0016 'International Tables Vol C Tables 4.2.6.8 and 6.1.1.4'
H H 0.0000 0.0000 'International Tables Vol C Tables 4.2.6.8 and 6.1.1.4'
N N 0.0061 0.0033 'International Tables Vol C Tables 4.2.6.8 and 6.1.1.4'
Cl Cl 0.1484 0.1585 'International Tables Vol C Tables 4.2.6.8 and 6.1.1.4'
Ga Ga 0.2307 1.6083 'International Tables Vol C Tables 4.2.6.8 and 6.1.1.4'

loop_
_geom_angle_atom_site_label_1
_geom_angle_atom_site_label_2
_geom_angle_atom_site_label_3
_geom_angle
_geom_angle_site_symmetry_1
_geom_angle_site_symmetry_3
_geom_angle_publ_flag
N2 Ga1 N1 67.26(8) . . ?
N2 Ga1 Cl1 109.22(6) . . ?
N1 Ga1 Cl1 111.23(6) . . ?
N2 Ga1 Ga1 121.11(6) . 2_655 ?
N1 Ga1 Ga1 122.66(6) . 2_655 ?
Cl1 Ga1 Ga1 116.01(3) . 2_655 ?
N2 Ga1 C1 33.46(8) . . ?
N1 Ga1 C1 33.85(7) . . ?
Cl1 Ga1 C1 115.96(6) . . ?
Ga1 Ga1 C1 127.93(5) 2_655 . ?
C1 N1 C8 128.81(19) . . ?
C1 N1 Ga1 90.98(14) . . ?
C8 N1 Ga1 133.63(15) . . ?
C1 N2 C12 131.0(2) . . ?
C1 N2 Ga1 91.43(14) . . ?
C12 N2 Ga1 136.52(15) . . ?
N2 C1 N1 110.2(2) . . ?
N2 C1 C2 125.6(2) . . ?
N1 C1 C2 124.3(2) . . ?
N2 C1 Ga1 55.11(12) . . ?
N1 C1 Ga1 55.17(11) . . ?
C2 C1 Ga1 177.17(17) . . ?
C7 C2 C3 119.8(2) . . ?
C7 C2 C1 119.8(2) . . ?
C3 C2 C1 120.4(2) . . ?
C4 C3 C2 120.0(2) . . ?
C5 C4 C3 119.9(2) . . ?
C4 C5 C6 120.3(2) . . ?
C5 C6 C7 120.1(2) . . ?
C6 C7 C2 119.9(2) . . ?
N1 C8 C11 105.12(18) . . ?
N1 C8 C9 109.53(19) . . ?
C11 C8 C9 109.3(2) . . ?
N1 C8 C10 113.3(2) . . ?
C11 C8 C10 108.6(2) . . ?
C9 C8 C10 110.8(2) . . ?
N2 C12 C14 113.3(2) . . ?
N2 C12 C15 104.9(2) . . ?
C14 C12 C15 108.7(2) . . ?
N2 C12 C13 109.8(2) . . ?
C14 C12 C13 110.7(2) . . ?
C15 C12 C13 109.2(2) . . ?

loop_
_geom_bond_atom_site_label_1
_geom_bond_atom_site_label_2
_geom_bond_distance
_geom_bond_site_symmetry_2
_geom_bond_publ_flag
Ga1 N2 1.9795(19) . ?
Ga1 N1 1.9807(19) . ?
Ga1 Cl1 2.2126(8) . ?
Ga1 Ga1 2.4053(6) 2_655 ?
Ga1 C1 2.413(2) . ?
N1 C1 1.344(3) . ?
N1 C8 1.482(3) . ?
N2 C1 1.331(3) . ?
N2 C12 1.474(3) . ?
C1 C2 1.493(3) . ?
C2 C7 1.389(3) . ?
C2 C3 1.394(3) . ?
C3 C4 1.386(3) . ?
C4 C5 1.383(4) . ?
C5 C6 1.385(4) . ?
C6 C7 1.387(3) . ?
C8 C11 1.528(3) . ?
C8 C9 1.529(3) . ?
C8 C10 1.531(3) . ?
C12 C14 1.520(4) . ?
C12 C15 1.528(3) . ?
C12 C13 1.530(4) . ?
